data_1516084
loop_
_publ_author_name
'Benniston, Andrew C.'
'Winstanley, Thomas P. L.'
'Lemmetyinen, Helge'
'Tkachenko, Nikolai V.'
'Harrington, Ross W.'
'Wills, Corinne'

_publ_section_title
;
 Large Stokes shift fluorescent dyes based on a highly substituted
 terephthalic acid core.
;
_journal_issue 6
_journal_name_full 'Organic letters'
_journal_page_first 1374
_journal_page_last 1377
_journal_paper_doi 10.1021/ol300038e
_journal_volume 14
_journal_year 2012
_chemical_formula_moiety 'C40 H54 O8'
_chemical_formula_sum 'C40 H54 O8'
_chemical_formula_weight 662.83
_chemical_name_systematic
;
 ?
;
_space_group_IT_number 14
_symmetry_cell_setting monoclinic
_symmetry_space_group_name_Hall '-P 2ybc'
_symmetry_space_group_name_H-M 'P 1 21/c 1'
_atom_sites_solution_hydrogens difmap
_atom_sites_solution_primary direct
_atom_sites_solution_secondary difmap
_audit_creation_method SHELXL-97
_cell_angle_alpha 90.00
_cell_angle_beta 98.357(5)
_cell_angle_gamma 90.00
_cell_formula_units_Z 2
_cell_length_a 16.6322(11)
_cell_length_b 9.1956(6)
_cell_length_c 12.1051(6)
_cell_measurement_reflns_used 3418
_cell_measurement_temperature 150(2)
_cell_measurement_theta_max 28.5664
_cell_measurement_theta_min 2.9470
_cell_volume 1831.73(19)
_computing_cell_refinement
;
CrysAlisPro, Agilent Technologies,
Version 1.171.34.49 (release 20-01-2011 CrysAlis171 .NET)
(compiled Jan 20 2011,15:58:25)
;
_computing_data_collection
;
CrysAlisPro, Agilent Technologies,
Version 1.171.34.49 (release 20-01-2011 CrysAlis171 .NET)
(compiled Jan 20 2011,15:58:25)
;
_computing_data_reduction
;
CrysAlisPro, Agilent Technologies,
Version 1.171.34.49 (release 20-01-2011 CrysAlis171 .NET)
(compiled Jan 20 2011,15:58:25)
;
_computing_molecular_graphics 'Bruker SHELXTL'
_computing_publication_material 'Bruker SHELXTL and local programs'
_computing_structure_refinement 'Bruker SHELXTL'
_computing_structure_solution 'SHELXS-97 (Sheldrick, 2008)'
_diffrn_ambient_temperature 150(2)
_diffrn_detector_area_resol_mean 10.3968
_diffrn_measured_fraction_theta_full 0.998
_diffrn_measured_fraction_theta_max 0.829
_diffrn_measurement_device_type 'Xcalibur, Atlas, Gemini ultra'
_diffrn_measurement_method 'thick-slice \w scans'
_diffrn_radiation_monochromator graphite
_diffrn_radiation_source 'sealed tube with Enhance optics'
_diffrn_radiation_type MoK\a
_diffrn_radiation_wavelength 0.71073
_diffrn_reflns_av_R_equivalents 0.0266
_diffrn_reflns_av_sigmaI/netI 0.0300
_diffrn_reflns_limit_h_max 21
_diffrn_reflns_limit_h_min -22
_diffrn_reflns_limit_k_max 8
_diffrn_reflns_limit_k_min -12
_diffrn_reflns_limit_l_max 12
_diffrn_reflns_limit_l_min -16
_diffrn_reflns_number 10798
_diffrn_reflns_theta_full 25.00
_diffrn_reflns_theta_max 28.63
_diffrn_reflns_theta_min 2.95
_exptl_absorpt_coefficient_mu 0.082
_exptl_absorpt_correction_T_max 0.9934
_exptl_absorpt_correction_T_min 0.9757
_exptl_absorpt_correction_type multi-scan
_exptl_absorpt_process_details
;
'Mon Jun 20 14:20:04 2011'
;
_exptl_crystal_colour yellow
_exptl_crystal_density_diffrn 1.202
_exptl_crystal_density_method 'not measured'
_exptl_crystal_description slab
_exptl_crystal_F_000 716
_exptl_crystal_size_max 0.30
_exptl_crystal_size_mid 0.30
_exptl_crystal_size_min 0.08
_refine_diff_density_max 0.713
_refine_diff_density_min -0.327
_refine_diff_density_rms 0.055
_refine_ls_extinction_method none
_refine_ls_goodness_of_fit_ref 1.034
_refine_ls_hydrogen_treatment mixed
_refine_ls_matrix_type full
_refine_ls_number_parameters 228
_refine_ls_number_reflns 3916
_refine_ls_number_restraints 0
_refine_ls_restrained_S_all 1.034
_refine_ls_R_factor_all 0.0708
_refine_ls_R_factor_gt 0.0568
_refine_ls_shift/su_max 0.000
_refine_ls_shift/su_mean 0.000
_refine_ls_structure_factor_coef Fsqd
_refine_ls_weighting_details 'calc w=1/[\s^2^(Fo^2^)+(0.0887P)^2^+1.2728P] where P=(Fo^2^+2Fc^2^)/3'
_refine_ls_weighting_scheme calc
_refine_ls_wR_factor_gt 0.1572
_refine_ls_wR_factor_ref 0.1708
_reflns_number_gt 3122
_reflns_number_total 3916
_reflns_threshold_expression I>2\s(I)
_cod_data_source_file 3a.CIF
_cod_data_source_block acb142_3a
_cod_database_code 1516084

loop_
_symmetry_equiv_pos_as_xyz
'x, y, z'
'-x, y+1/2, -z+1/2'
'-x, -y, -z'
'x, -y-1/2, z-1/2'

loop_
_atom_site_label
_atom_site_type_symbol
_atom_site_fract_x
_atom_site_fract_y
_atom_site_fract_z
_atom_site_U_iso_or_equiv
_atom_site_adp_type
_atom_site_occupancy
_atom_site_symmetry_multiplicity
_atom_site_calc_flag
_atom_site_refinement_flags
O1 O 0.08021(8) 0.38564(17) 0.24670(11) 0.0316(4) Uani 1 1 d .
O2 O -0.05071(10) 0.4294(3) 0.20017(14) 0.0672(7) Uani 1 1 d .
O3 O 0.14935(7) 0.40701(14) 0.45554(10) 0.0212(3) Uani 1 1 d .
O4 O 0.13803(8) 0.4981(2) 0.65354(12) 0.0392(4) Uani 1 1 d .
H4 H 0.121(2) 0.527(5) 0.714(4) 0.101(13) Uiso 1 1 d .
C1 C 0.10937(19) 0.5224(4) 0.0875(2) 0.0582(8) Uani 1 1 d .
H1A H 0.1155 0.5163 0.0084 0.087 Uiso 1 1 calc R
H1B H 0.1603 0.5566 0.1306 0.087 Uiso 1 1 calc R
H1C H 0.0656 0.5906 0.0968 0.087 Uiso 1 1 calc R
C2 C 0.08921(14) 0.3765(3) 0.12816(16) 0.0389(6) Uani 1 1 d .
H2A H 0.0380 0.3411 0.0845 0.047 Uiso 1 1 calc R
H2B H 0.1330 0.3068 0.1181 0.047 Uiso 1 1 calc R
C3 C 0.00954(12) 0.4218(2) 0.27061(15) 0.0293(5) Uani 1 1 d .
C4 C 0.00690(11) 0.4583(2) 0.38963(14) 0.0212(4) Uani 1 1 d .
C5 C 0.07544(10) 0.46099(19) 0.47182(14) 0.0191(4) Uani 1 1 d .
C6 C 0.06894(11) 0.5023(2) 0.58074(15) 0.0235(4) Uani 1 1 d .
C7 C 0.20530(10) 0.4927(2) 0.40980(14) 0.0196(4) Uani 1 1 d .
C8 C 0.18907(11) 0.6345(2) 0.37892(16) 0.0248(4) Uani 1 1 d .
H8A H 0.1403 0.6794 0.3937 0.030 Uiso 1 1 calc R
C9 C 0.24412(11) 0.7124(2) 0.32590(16) 0.0257(4) Uani 1 1 d .
H9A H 0.2326 0.8106 0.3048 0.031 Uiso 1 1 calc R
C10 C 0.31550(11) 0.6488(2) 0.30336(15) 0.0223(4) Uani 1 1 d .
C11 C 0.33091(11) 0.5063(2) 0.34125(14) 0.0216(4) Uani 1 1 d .
H11A H 0.3805 0.4625 0.3288 0.026 Uiso 1 1 calc R
C12 C 0.27852(10) 0.42455(19) 0.39580(14) 0.0194(4) Uani 1 1 d .
C13 C 0.37631(12) 0.7264(2) 0.23985(16) 0.0267(4) Uani 1 1 d .
C14 C 0.45795(15) 0.7425(3) 0.3174(2) 0.0503(7) Uani 1 1 d .
H14A H 0.4502 0.8026 0.3819 0.075 Uiso 1 1 calc R
H14B H 0.4977 0.7889 0.2765 0.075 Uiso 1 1 calc R
H14C H 0.4778 0.6462 0.3432 0.075 Uiso 1 1 calc R
C15 C 0.34825(17) 0.8767(3) 0.1996(3) 0.0533(7) Uani 1 1 d .
H15A H 0.2958 0.8692 0.1512 0.080 Uiso 1 1 calc R
H15B H 0.3885 0.9198 0.1577 0.080 Uiso 1 1 calc R
H15C H 0.3423 0.9383 0.2640 0.080 Uiso 1 1 calc R
C16 C 0.39097(17) 0.6366(3) 0.1388(2) 0.0457(6) Uani 1 1 d .
H16A H 0.3395 0.6237 0.0888 0.069 Uiso 1 1 calc R
H16B H 0.4129 0.5413 0.1636 0.069 Uiso 1 1 calc R
H16C H 0.4299 0.6872 0.0988 0.069 Uiso 1 1 calc R
C17 C 0.30027(10) 0.2708(2) 0.43926(14) 0.0209(4) Uani 1 1 d .
C18 C 0.23908(12) 0.1592(2) 0.38201(16) 0.0271(4) Uani 1 1 d .
H18A H 0.2407 0.1597 0.3014 0.041 Uiso 1 1 calc R
H18B H 0.1843 0.1848 0.3961 0.041 Uiso 1 1 calc R
H18C H 0.2532 0.0621 0.4120 0.041 Uiso 1 1 calc R
C19 C 0.38429(11) 0.2239(2) 0.41569(17) 0.0286(4) Uani 1 1 d .
H19A H 0.4252 0.2926 0.4509 0.043 Uiso 1 1 calc R
H19B H 0.3850 0.2228 0.3349 0.043 Uiso 1 1 calc R
H19C H 0.3965 0.1264 0.4461 0.043 Uiso 1 1 calc R
C20 C 0.30192(11) 0.2675(2) 0.56655(15) 0.0255(4) Uani 1 1 d .
H20A H 0.3473 0.3267 0.6024 0.038 Uiso 1 1 calc R
H20B H 0.3088 0.1670 0.5932 0.038 Uiso 1 1 calc R
H20C H 0.2507 0.3066 0.5851 0.038 Uiso 1 1 calc R

loop_
_atom_site_aniso_label
_atom_site_aniso_U_11
_atom_site_aniso_U_22
_atom_site_aniso_U_33
_atom_site_aniso_U_23
_atom_site_aniso_U_13
_atom_site_aniso_U_12
O1 0.0269(7) 0.0494(9) 0.0194(6) -0.0054(6) 0.0062(5) 0.0113(6)
O2 0.0298(9) 0.146(2) 0.0243(8) -0.0232(10) -0.0007(7) 0.0175(11)
O3 0.0147(6) 0.0264(7) 0.0237(6) 0.0040(5) 0.0069(5) 0.0040(5)
O4 0.0173(7) 0.0768(12) 0.0224(7) -0.0107(7) -0.0012(6) 0.0084(7)
C1 0.0720(19) 0.081(2) 0.0245(11) -0.0008(12) 0.0152(12) -0.0076(16)
C2 0.0341(11) 0.0639(15) 0.0197(9) -0.0108(10) 0.0072(8) 0.0157(11)
C3 0.0225(9) 0.0441(12) 0.0213(9) -0.0054(8) 0.0027(7) 0.0037(8)
C4 0.0189(8) 0.0257(9) 0.0194(8) -0.0019(7) 0.0044(7) 0.0008(7)
C5 0.0155(8) 0.0218(9) 0.0207(8) 0.0021(7) 0.0051(6) 0.0016(7)
C6 0.0165(8) 0.0335(10) 0.0200(8) 0.0001(7) 0.0011(7) 0.0011(7)
C7 0.0171(8) 0.0239(9) 0.0181(8) -0.0005(7) 0.0042(6) -0.0008(7)
C8 0.0214(9) 0.0255(9) 0.0288(9) -0.0005(8) 0.0076(7) 0.0049(8)
C9 0.0271(9) 0.0206(9) 0.0303(9) 0.0010(7) 0.0071(8) 0.0039(7)
C10 0.0218(9) 0.0229(9) 0.0227(8) -0.0011(7) 0.0054(7) -0.0018(7)
C11 0.0188(8) 0.0250(9) 0.0220(8) -0.0014(7) 0.0065(7) 0.0028(7)
C12 0.0190(8) 0.0221(9) 0.0176(8) -0.0009(7) 0.0038(6) 0.0021(7)
C13 0.0270(10) 0.0252(9) 0.0300(10) 0.0006(8) 0.0114(8) -0.0027(8)
C14 0.0377(13) 0.0627(17) 0.0515(14) 0.0039(13) 0.0103(11) -0.0160(12)
C15 0.0526(15) 0.0352(13) 0.0792(19) 0.0157(13) 0.0328(14) 0.0004(11)
C16 0.0577(15) 0.0439(13) 0.0412(12) -0.0032(10) 0.0266(12) -0.0122(12)
C17 0.0183(8) 0.0233(9) 0.0219(8) 0.0015(7) 0.0063(7) 0.0029(7)
C18 0.0275(10) 0.0246(9) 0.0297(9) -0.0039(8) 0.0057(8) 0.0011(8)
C19 0.0249(9) 0.0276(10) 0.0348(10) 0.0034(8) 0.0093(8) 0.0073(8)
C20 0.0250(9) 0.0300(10) 0.0216(9) 0.0030(7) 0.0040(7) 0.0037(8)

loop_
_atom_type_symbol
_atom_type_description
_atom_type_scat_dispersion_real
_atom_type_scat_dispersion_imag
_atom_type_scat_source
C C 0.0033 0.0016 'International Tables Vol C Tables 4.2.6.8 and 6.1.1.4'
H H 0.0000 0.0000 'International Tables Vol C Tables 4.2.6.8 and 6.1.1.4'
O O 0.0106 0.0060 'International Tables Vol C Tables 4.2.6.8 and 6.1.1.4'

loop_
_geom_angle_atom_site_label_1
_geom_angle_atom_site_label_2
_geom_angle_atom_site_label_3
_geom_angle
_geom_angle_site_symmetry_1
_geom_angle_site_symmetry_3
C2 O1 C3 117.31(15) . .
C5 O3 C7 121.22(14) . .
H4 O4 C6 102(3) . .
H1A C1 H1B 109.5 . .
H1A C1 H1C 109.5 . .
H1A C1 C2 109.5 . .
H1B C1 H1C 109.5 . .
H1B C1 C2 109.5 . .
H1C C1 C2 109.5 . .
O1 C2 C1 109.41(19) . .
O1 C2 H2A 109.8 . .
O1 C2 H2B 109.8 . .
C1 C2 H2A 109.8 . .
C1 C2 H2B 109.8 . .
H2A C2 H2B 108.2 . .
O1 C3 O2 122.61(18) . .
O1 C3 C4 115.50(16) . .
O2 C3 C4 121.86(18) . .
C3 C4 C5 123.86(16) . .
C3 C4 C6 117.31(16) . 3_566
C5 C4 C6 118.78(16) . 3_566
O3 C5 C4 123.21(16) . .
O3 C5 C6 115.56(15) . .
C4 C5 C6 120.72(16) . .
O4 C6 C4 123.57(16) . 3_566
O4 C6 C5 115.90(16) . .
C4 C6 C5 120.50(16) 3_566 .
O3 C7 C8 121.94(16) . .
O3 C7 C12 115.91(15) . .
C8 C7 C12 122.14(16) . .
C7 C8 H8A 120.0 . .
C7 C8 C9 119.90(17) . .
H8A C8 C9 120.0 . .
C8 C9 H9A 119.6 . .
C8 C9 C10 120.90(17) . .
H9A C9 C10 119.6 . .
C9 C10 C11 116.88(17) . .
C9 C10 C13 123.28(17) . .
C11 C10 C13 119.84(16) . .
C10 C11 H11A 117.8 . .
C10 C11 C12 124.40(17) . .
H11A C11 C12 117.8 . .
C7 C12 C11 115.58(16) . .
C7 C12 C17 122.46(15) . .
C11 C12 C17 121.95(15) . .
C10 C13 C14 109.04(17) . .
C10 C13 C15 113.00(17) . .
C10 C13 C16 110.15(16) . .
C14 C13 C15 108.1(2) . .
C14 C13 C16 108.14(19) . .
C15 C13 C16 108.3(2) . .
C13 C14 H14A 109.5 . .
C13 C14 H14B 109.5 . .
C13 C14 H14C 109.5 . .
H14A C14 H14B 109.5 . .
H14A C14 H14C 109.5 . .
H14B C14 H14C 109.5 . .
C13 C15 H15A 109.5 . .
C13 C15 H15B 109.5 . .
C13 C15 H15C 109.5 . .
H15A C15 H15B 109.5 . .
H15A C15 H15C 109.5 . .
H15B C15 H15C 109.5 . .
C13 C16 H16A 109.5 . .
C13 C16 H16B 109.5 . .
C13 C16 H16C 109.5 . .
H16A C16 H16B 109.5 . .
H16A C16 H16C 109.5 . .
H16B C16 H16C 109.5 . .
C12 C17 C18 110.66(14) . .
C12 C17 C19 111.86(15) . .
C12 C17 C20 109.33(14) . .
C18 C17 C19 106.93(15) . .
C18 C17 C20 110.66(15) . .
C19 C17 C20 107.33(14) . .
C17 C18 H18A 109.5 . .
C17 C18 H18B 109.5 . .
C17 C18 H18C 109.5 . .
H18A C18 H18B 109.5 . .
H18A C18 H18C 109.5 . .
H18B C18 H18C 109.5 . .
C17 C19 H19A 109.5 . .
C17 C19 H19B 109.5 . .
C17 C19 H19C 109.5 . .
H19A C19 H19B 109.5 . .
H19A C19 H19C 109.5 . .
H19B C19 H19C 109.5 . .
C17 C20 H20A 109.5 . .
C17 C20 H20B 109.5 . .
C17 C20 H20C 109.5 . .
H20A C20 H20B 109.5 . .
H20A C20 H20C 109.5 . .
H20B C20 H20C 109.5 . .

loop_
_geom_bond_atom_site_label_1
_geom_bond_atom_site_label_2
_geom_bond_distance
_geom_bond_site_symmetry_2
O1 C2 1.467(2) .
O1 C3 1.294(2) .
O2 C3 1.220(3) .
O3 C5 1.366(2) .
O3 C7 1.394(2) .
O4 H4 0.86(4) .
O4 C6 1.343(2) .
C1 H1A 0.980 .
C1 H1B 0.980 .
C1 H1C 0.980 .
C1 C2 1.484(4) .
C2 H2A 0.990 .
C2 H2B 0.990 .
C3 C4 1.486(3) .
C4 C5 1.400(2) .
C4 C6 1.408(2) 3_566
C5 C6 1.391(2) .
C6 C4 1.408(2) 3_566
C7 C8 1.372(3) .
C7 C12 1.402(2) .
C8 H8A 0.950 .
C8 C9 1.391(3) .
C9 H9A 0.950 .
C9 C10 1.386(3) .
C10 C11 1.400(3) .
C10 C13 1.533(2) .
C11 H11A 0.950 .
C11 C12 1.388(3) .
C12 C17 1.534(2) .
C13 C14 1.542(3) .
C13 C15 1.516(3) .
C13 C16 1.525(3) .
C14 H14A 0.980 .
C14 H14B 0.980 .
C14 H14C 0.980 .
C15 H15A 0.980 .
C15 H15B 0.980 .
C15 H15C 0.980 .
C16 H16A 0.980 .
C16 H16B 0.980 .
C16 H16C 0.980 .
C17 C18 1.537(3) .
C17 C19 1.528(2) .
C17 C20 1.537(2) .
C18 H18A 0.980 .
C18 H18B 0.980 .
C18 H18C 0.980 .
C19 H19A 0.980 .
C19 H19B 0.980 .
C19 H19C 0.980 .
C20 H20A 0.980 .
C20 H20B 0.980 .
C20 H20C 0.980 .

loop_
_geom_hbond_atom_site_label_D
_geom_hbond_atom_site_label_H
_geom_hbond_atom_site_label_A
_geom_hbond_distance_DH
_geom_hbond_distance_HA
_geom_hbond_distance_DA
_geom_hbond_angle_DHA
_geom_hbond_site_symmetry_A
O4 H4 O2 0.86(4) 1.73(4) 2.537(2) 156(4) 3_566

loop_
_geom_torsion_atom_site_label_1
_geom_torsion_atom_site_label_2
_geom_torsion_atom_site_label_3
_geom_torsion_atom_site_label_4
_geom_torsion
_geom_torsion_site_symmetry_1
_geom_torsion_site_symmetry_4
C3 O1 C2 C1 86.3(3) . .
C2 O1 C3 O2 9.8(3) . .
C2 O1 C3 C4 -168.39(19) . .
O1 C3 C4 C5 2.8(3) . .
O1 C3 C4 C6 -179.74(18) . 3_566
O2 C3 C4 C5 -175.4(2) . .
O2 C3 C4 C6 2.1(3) . 3_566
C7 O3 C5 C4 87.2(2) . .
C7 O3 C5 C6 -100.94(19) . .
C3 C4 C5 O3 -11.4(3) . .
C3 C4 C5 C6 177.15(19) . .
C6 C4 C5 O3 171.16(17) 3_566 .
C6 C4 C5 C6 -0.3(3) 3_566 .
O3 C5 C6 O4 6.6(3) . .
O3 C5 C6 C4 -171.79(17) . 3_566
C4 C5 C6 O4 178.61(18) . .
C4 C5 C6 C4 0.3(3) . 3_566
C5 O3 C7 C8 -0.1(2) . .
C5 O3 C7 C12 -179.17(15) . .
O3 C7 C8 C9 -175.13(16) . .
C12 C7 C8 C9 3.9(3) . .
C7 C8 C9 C10 0.1(3) . .
C8 C9 C10 C11 -3.0(3) . .
C8 C9 C10 C13 176.72(17) . .
C9 C10 C11 C12 2.2(3) . .
C13 C10 C11 C12 -177.53(17) . .
C10 C11 C12 C7 1.4(3) . .
C10 C11 C12 C17 -177.66(16) . .
O3 C7 C12 C11 174.52(14) . .
O3 C7 C12 C17 -6.4(2) . .
C8 C7 C12 C11 -4.6(3) . .
C8 C7 C12 C17 174.54(16) . .
C9 C10 C13 C14 117.5(2) . .
C9 C10 C13 C15 -2.8(3) . .
C9 C10 C13 C16 -124.0(2) . .
C11 C10 C13 C14 -62.8(2) . .
C11 C10 C13 C15 177.0(2) . .
C11 C10 C13 C16 55.7(2) . .
C7 C12 C17 C18 62.3(2) . .
C7 C12 C17 C19 -178.53(16) . .
C7 C12 C17 C20 -59.8(2) . .
C11 C12 C17 C18 -118.60(18) . .
C11 C12 C17 C19 0.5(2) . .
C11 C12 C17 C20 119.26(18) . .
